data_2223990
loop_
_publ_author_name
'Tang, Ying'
'Chen, Gang'
'Zhang, Jie'
'Chen, Shijun'

_publ_section_title
;
 3-Hydroxy-3-nitromethylindolin-2-one
;
_journal_coeditor_code RZ2364
_journal_issue 11
_journal_name_full 'Acta Crystallographica Section E'
_journal_page_first o2597
_journal_paper_doi 10.1107/S1600536809039087
_journal_volume 65
_journal_year 2009
_chemical_formula_iupac 'C9 H8 N2 O4'
_chemical_formula_moiety 'C9 H8 N2 O4'
_chemical_formula_sum 'C9 H8 N2 O4'
_chemical_formula_weight 208.17
_chemical_name_systematic
;
3-Hydroxy-3-nitromethylindolin-2-one
;
_space_group_IT_number 61
_symmetry_cell_setting orthorhombic
_symmetry_space_group_name_Hall '-P 2ac 2ab'
_symmetry_space_group_name_H-M 'P b c a'
_atom_sites_solution_hydrogens geom
_atom_sites_solution_primary direct
_atom_sites_solution_secondary difmap
_audit_creation_method SHELXL-97
_cell_angle_alpha 90.00
_cell_angle_beta 90.00
_cell_angle_gamma 90.00
_cell_formula_units_Z 8
_cell_length_a 10.515(2)
_cell_length_b 7.3736(14)
_cell_length_c 23.261(4)
_cell_measurement_reflns_used 3122
_cell_measurement_temperature 293(2)
_cell_measurement_theta_max 34.3
_cell_measurement_theta_min 1.8
_cell_volume 1803.5(6)
_computing_cell_refinement 'SAINT (Bruker, 2002)'
_computing_data_collection 'SMART (Bruker, 2002)'
_computing_data_reduction 'SAINT (Bruker, 2002)'
_computing_molecular_graphics 'ORTEP-3 (Farrugia, 1997) and DIAMOND Brandenburg (1999)'
_computing_publication_material 'WinGX (Farrugia, 1999)'
_computing_structure_refinement 'SHELXL97 (Sheldrick, 2008)'
_computing_structure_solution 'SHELXS97 (Sheldrick, 2008)'
_diffrn_ambient_temperature 293(2)
_diffrn_measured_fraction_theta_full 0.973
_diffrn_measured_fraction_theta_max 0.973
_diffrn_measurement_device_type 'Bruker SMART CCD area-detector'
_diffrn_measurement_method '\f and \w'
_diffrn_radiation_monochromator graphite
_diffrn_radiation_source 'fine-focus sealed tube'
_diffrn_radiation_type MoK\a
_diffrn_radiation_wavelength 0.71073
_diffrn_reflns_av_R_equivalents 0.0262
_diffrn_reflns_av_sigmaI/netI 0.0221
_diffrn_reflns_limit_h_max 12
_diffrn_reflns_limit_h_min -12
_diffrn_reflns_limit_k_max 11
_diffrn_reflns_limit_k_min -9
_diffrn_reflns_limit_l_max 36
_diffrn_reflns_limit_l_min -28
_diffrn_reflns_number 16322
_diffrn_reflns_theta_full 34.30
_diffrn_reflns_theta_max 34.30
_diffrn_reflns_theta_min 1.75
_diffrn_standards_interval_count 0
_exptl_absorpt_coefficient_mu 0.123
_exptl_absorpt_correction_T_max 0.9608
_exptl_absorpt_correction_T_min 0.9407
_exptl_absorpt_correction_type multi-scan
_exptl_absorpt_process_details '(SADABS; Bruker, 2002)'
_exptl_crystal_colour colourless
_exptl_crystal_density_diffrn 1.533
_exptl_crystal_density_method 'not measured'
_exptl_crystal_description block
_exptl_crystal_F_000 864
_exptl_crystal_size_max 0.21
_exptl_crystal_size_mid 0.18
_exptl_crystal_size_min 0.15
_refine_diff_density_max 0.308
_refine_diff_density_min -0.209
_refine_ls_extinction_method none
_refine_ls_goodness_of_fit_ref 1.034
_refine_ls_hydrogen_treatment constr
_refine_ls_matrix_type full
_refine_ls_number_parameters 136
_refine_ls_number_reflns 3807
_refine_ls_number_restraints 0
_refine_ls_restrained_S_all 1.034
_refine_ls_R_factor_all 0.0683
_refine_ls_R_factor_gt 0.0452
_refine_ls_shift/su_max 0.001
_refine_ls_shift/su_mean 0.000
_refine_ls_structure_factor_coef Fsqd
_refine_ls_weighting_details 'calc w=1/[\s^2^(Fo^2^)+(0.0699P)^2^+0.2564P] where P=(Fo^2^+2Fc^2^)/3'
_refine_ls_weighting_scheme calc
_refine_ls_wR_factor_gt 0.1204
_refine_ls_wR_factor_ref 0.1347
_reflns_number_gt 2098
_reflns_number_total 3807
_reflns_threshold_expression I>2\s(I)
_cod_data_source_file rz2364.cif
_cod_data_source_block I
_cod_original_cell_volume 1803.6(6)
_cod_database_code 2223990
_cod_database_fobs_code 2223990

loop_
_symmetry_equiv_pos_as_xyz
'x, y, z'
'-x+1/2, -y, z+1/2'
'-x, y+1/2, -z+1/2'
'x+1/2, -y+1/2, -z'
'-x, -y, -z'
'x-1/2, y, -z-1/2'
'x, -y-1/2, z-1/2'
'-x-1/2, y-1/2, z'

loop_
_atom_site_type_symbol
_atom_site_label
_atom_site_fract_x
_atom_site_fract_y
_atom_site_fract_z
_atom_site_U_iso_or_equiv
_atom_site_adp_type
_atom_site_calc_flag
_atom_site_refinement_flags
_atom_site_occupancy
_atom_site_disorder_assembly
_atom_site_disorder_group
N N1 0.73793(10) 0.22536(14) 0.59575(4) 0.0345(2) Uani d . 1 . .
H H1A 0.8121 0.2684 0.5882 0.041 Uiso calc R 1 . .
C C7 0.68870(11) 0.20320(15) 0.65183(5) 0.0313(3) Uani d . 1 . .
C C8 0.56744(11) 0.12898(14) 0.64887(5) 0.0294(2) Uani d . 1 . .
C C2 0.53211(11) 0.10262(14) 0.58677(5) 0.0287(2) Uani d . 1 . .
O O1 0.67140(9) 0.16574(14) 0.50346(4) 0.0452(3) Uani d . 1 . .
C C3 0.50087(12) 0.08802(17) 0.69844(5) 0.0374(3) Uani d . 1 . .
H H3A 0.4196 0.0386 0.6966 0.045 Uiso calc R 1 . .
C C9 0.41221(12) 0.20580(16) 0.56828(5) 0.0354(3) Uani d . 1 . .
H H9A 0.4059 0.2048 0.5267 0.043 Uiso calc R 1 . .
H H9B 0.3377 0.1453 0.5837 0.043 Uiso calc R 1 . .
C C6 0.74609(13) 0.24268(17) 0.70380(5) 0.0396(3) Uani d . 1 . .
H H6A 0.8264 0.2951 0.7055 0.048 Uiso calc R 1 . .
N N2 0.41524(12) 0.39586(15) 0.58894(5) 0.0470(3) Uani d . 1 . .
C C5 0.67832(15) 0.20049(18) 0.75336(6) 0.0450(3) Uani d . 1 . .
H H5A 0.7145 0.2253 0.7890 0.054 Uiso calc R 1 . .
C C4 0.55872(14) 0.1227(2) 0.75123(5) 0.0448(3) Uani d . 1 . .
H H4A 0.5167 0.0934 0.7852 0.054 Uiso calc R 1 . .
O O3 0.50508(14) 0.48843(17) 0.57450(9) 0.0904(5) Uani d . 1 . .
O O4 0.32881(14) 0.44827(19) 0.61941(6) 0.0776(4) Uani d . 1 . .
C C1 0.65394(11) 0.17044(15) 0.55545(5) 0.0317(3) Uani d . 1 . .
O O2 0.51621(8) -0.08414(11) 0.57414(4) 0.0391(2) Uani d . 1 . .
H H2A 0.4586 -0.0966 0.5507 0.059 Uiso calc R 1 . .

loop_
_atom_site_aniso_label
_atom_site_aniso_U_11
_atom_site_aniso_U_22
_atom_site_aniso_U_33
_atom_site_aniso_U_12
_atom_site_aniso_U_13
_atom_site_aniso_U_23
N1 0.0244(5) 0.0384(5) 0.0408(5) -0.0081(4) -0.0017(4) 0.0000(4)
C7 0.0299(6) 0.0267(5) 0.0372(6) 0.0003(4) -0.0040(4) 0.0000(4)
C8 0.0259(6) 0.0268(5) 0.0353(5) 0.0019(4) -0.0030(4) 0.0005(4)
C2 0.0237(6) 0.0254(5) 0.0370(5) -0.0008(4) -0.0022(4) -0.0024(4)
O1 0.0378(5) 0.0603(6) 0.0374(5) -0.0092(4) 0.0023(4) -0.0040(4)
C3 0.0303(6) 0.0389(6) 0.0431(6) 0.0043(5) 0.0031(5) 0.0048(5)
C9 0.0276(6) 0.0352(6) 0.0435(6) 0.0037(5) -0.0069(5) -0.0055(5)
C6 0.0370(7) 0.0356(6) 0.0463(6) -0.0006(5) -0.0139(5) -0.0037(5)
N2 0.0474(7) 0.0366(6) 0.0569(7) 0.0135(5) -0.0168(5) -0.0048(5)
C5 0.0520(8) 0.0454(7) 0.0377(6) 0.0136(6) -0.0120(5) -0.0052(5)
C4 0.0476(8) 0.0503(7) 0.0364(6) 0.0154(6) 0.0037(5) 0.0044(5)
O3 0.0736(9) 0.0354(6) 0.1620(17) -0.0061(6) -0.0100(9) 0.0024(7)
O4 0.0866(10) 0.0763(8) 0.0700(8) 0.0389(7) -0.0037(7) -0.0255(7)
C1 0.0262(6) 0.0314(5) 0.0374(6) -0.0017(4) -0.0008(4) -0.0019(4)
O2 0.0317(5) 0.0265(4) 0.0591(5) -0.0010(3) -0.0098(4) -0.0076(3)

loop_
_atom_type_symbol
_atom_type_description
_atom_type_scat_dispersion_real
_atom_type_scat_dispersion_imag
_atom_type_scat_source
C C 0.0033 0.0016 'International Tables Vol C Tables 4.2.6.8 and 6.1.1.4'
H H 0.0000 0.0000 'International Tables Vol C Tables 4.2.6.8 and 6.1.1.4'
N N 0.0061 0.0033 'International Tables Vol C Tables 4.2.6.8 and 6.1.1.4'
O O 0.0106 0.0060 'International Tables Vol C Tables 4.2.6.8 and 6.1.1.4'

loop_
_geom_angle_atom_site_label_1
_geom_angle_atom_site_label_2
_geom_angle_atom_site_label_3
_geom_angle_site_symmetry_1
_geom_angle_site_symmetry_3
_geom_angle
_geom_angle_publ_flag
C1 N1 C7 . . 111.51(10) ?
C1 N1 H1A . . 124.2 ?
C7 N1 H1A . . 124.2 ?
C6 C7 C8 . . 121.81(11) ?
C6 C7 N1 . . 128.55(11) ?
C8 C7 N1 . . 109.63(10) ?
C3 C8 C7 . . 120.63(11) ?
C3 C8 C2 . . 130.37(11) ?
C7 C8 C2 . . 108.98(10) ?
O2 C2 C8 . . 110.71(9) ?
O2 C2 C9 . . 109.07(9) ?
C8 C2 C9 . . 114.09(9) ?
O2 C2 C1 . . 108.19(9) ?
C8 C2 C1 . . 101.81(9) ?
C9 C2 C1 . . 112.70(9) ?
C8 C3 C4 . . 118.28(12) ?
C8 C3 H3A . . 120.9 ?
C4 C3 H3A . . 120.9 ?
N2 C9 C2 . . 111.13(9) ?
N2 C9 H9A . . 109.4 ?
C2 C9 H9A . . 109.4 ?
N2 C9 H9B . . 109.4 ?
C2 C9 H9B . . 109.4 ?
H9A C9 H9B . . 108.0 ?
C7 C6 C5 . . 117.02(12) ?
C7 C6 H6A . . 121.5 ?
C5 C6 H6A . . 121.5 ?
O3 N2 O4 . . 124.39(14) ?
O3 N2 C9 . . 117.33(13) ?
O4 N2 C9 . . 118.28(14) ?
C4 C5 C6 . . 121.94(12) ?
C4 C5 H5A . . 119.0 ?
C6 C5 H5A . . 119.0 ?
C5 C4 C3 . . 120.29(12) ?
C5 C4 H4A . . 119.9 ?
C3 C4 H4A . . 119.9 ?
O1 C1 N1 . . 126.62(11) ?
O1 C1 C2 . . 125.24(10) ?
N1 C1 C2 . . 108.05(10) ?
C2 O2 H2A . . 109.5 ?

loop_
_geom_bond_atom_site_label_1
_geom_bond_atom_site_label_2
_geom_bond_site_symmetry_2
_geom_bond_distance
_geom_bond_publ_flag
N1 C1 . 1.3500(16) ?
N1 C7 . 1.4130(16) ?
N1 H1A . 0.8600 ?
C7 C6 . 1.3822(17) ?
C7 C8 . 1.3893(17) ?
C8 C3 . 1.3823(17) ?
C8 C2 . 1.5042(15) ?
C2 O2 . 1.4180(13) ?
C2 C9 . 1.5340(16) ?
C2 C1 . 1.5563(16) ?
O1 C1 . 1.2237(14) ?
C3 C4 . 1.3940(19) ?
C3 H3A . 0.9300 ?
C9 N2 . 1.4819(17) ?
C9 H9A . 0.9700 ?
C9 H9B . 0.9700 ?
C6 C5 . 1.390(2) ?
C6 H6A . 0.9300 ?
N2 O3 . 1.2129(19) ?
N2 O4 . 1.2155(18) ?
C5 C4 . 1.383(2) ?
C5 H5A . 0.9300 ?
C4 H4A . 0.9300 ?
O2 H2A . 0.8200 ?

loop_
_geom_hbond_atom_site_label_D
_geom_hbond_atom_site_label_H
_geom_hbond_atom_site_label_A
_geom_hbond_site_symmetry_A
_geom_hbond_distance_DH
_geom_hbond_distance_HA
_geom_hbond_distance_DA
_geom_hbond_angle_DHA
N1 H1A O2 8_765 0.86 2.13 2.9849(14) 170.8
O2 H2A O1 5_656 0.82 1.93 2.7408(13) 171.1

loop_
_cod_related_entry_id
_cod_related_entry_database
_cod_related_entry_code
1 ChemSpider 196001
